data_2216088
loop_
_publ_author_name
'Springsteen, Caleb H.'
'LaDuca, Robert L.'

_publ_section_title
<i>catena</i>-Poly[[bis(thiocyanato-\k<i>N</i>)cobalt(II)]-\m-di-4-pyridylamine-\k^2^<i>N</i>:<i>N</i>']
_journal_coeditor_code PK2052
_journal_issue 11
_journal_name_full 'Acta Crystallographica Section E'
_journal_page_first m2705
_journal_page_last m2705
_journal_paper_doi 10.1107/S1600536807049276
_journal_volume 63
_journal_year 2007
_chemical_formula_iupac '[Co (N C S)2 (C10 H9 N3)]'
_chemical_formula_moiety 'C12 H9 Co N5 S2'
_chemical_formula_sum 'C12 H9 Co N5 S2'
_chemical_formula_weight 346.31
_chemical_name_systematic
;
<i>catena</i>-Poly[[bis(thiocyanato-\k<i>N</i>)cobalt(II)]-\m-
di-4-pyridylamine-\k^2^<i>N</i>:<i>N'</i>]
;
_space_group_IT_number 56
_symmetry_cell_setting orthorhombic
_symmetry_space_group_name_Hall '-P 2ab 2ac'
_symmetry_space_group_name_H-M 'P c c n'
_atom_sites_solution_hydrogens geom
_atom_sites_solution_primary direct
_atom_sites_solution_secondary difmap
_audit_creation_method SHELXL-97
_cell_angle_alpha 90.00
_cell_angle_beta 90.00
_cell_angle_gamma 90.00
_cell_formula_units_Z 8
_cell_length_a 11.3975(9)
_cell_length_b 14.8905(12)
_cell_length_c 17.0136(14)
_cell_measurement_reflns_used 33685
_cell_measurement_temperature 173(2)
_cell_measurement_theta_max 28.31
_cell_measurement_theta_min 2.25
_cell_volume 2887.5(4)
_computing_cell_refinement 'SAINT-Plus (Bruker, 2003)'
_computing_data_collection 'SMART (Bruker, 2001)'
_computing_data_reduction 'SAINT-Plus (Bruker, 2003)'
_computing_molecular_graphics
;
<i>CrystalMaker</i> (CrystalMaker Software, 2005)
;
_computing_publication_material 'SHELXL97 (Sheldrick, 1997)'
_computing_structure_refinement 'SHELXL97 (Sheldrick, 1997)'
_computing_structure_solution 'SHELXS97 (Sheldrick, 1997)'
_diffrn_ambient_temperature 173(2)
_diffrn_measured_fraction_theta_full 0.995
_diffrn_measured_fraction_theta_max 0.995
_diffrn_measurement_device_type 'Bruker SMART 1K'
_diffrn_measurement_method \w
_diffrn_radiation_monochromator graphite
_diffrn_radiation_source 'fine-focus sealed tube'
_diffrn_radiation_type MoK\a
_diffrn_radiation_wavelength 0.71073
_diffrn_reflns_av_R_equivalents 0.1165
_diffrn_reflns_av_sigmaI/netI 0.0703
_diffrn_reflns_limit_h_max 15
_diffrn_reflns_limit_h_min -15
_diffrn_reflns_limit_k_max 19
_diffrn_reflns_limit_k_min -19
_diffrn_reflns_limit_l_max 22
_diffrn_reflns_limit_l_min -22
_diffrn_reflns_number 33685
_diffrn_reflns_theta_full 28.31
_diffrn_reflns_theta_max 28.31
_diffrn_reflns_theta_min 2.25
_diffrn_standards_number 0
_exptl_absorpt_coefficient_mu 1.473
_exptl_absorpt_correction_T_max 0.915
_exptl_absorpt_correction_T_min 0.764
_exptl_absorpt_correction_type multi-scan
_exptl_absorpt_process_details '(SADABS; Sheldrick, 1996)'
_exptl_crystal_colour blue
_exptl_crystal_density_diffrn 1.593
_exptl_crystal_density_method 'not measured'
_exptl_crystal_description block
_exptl_crystal_F_000 1400
_exptl_crystal_size_max 0.22
_exptl_crystal_size_mid 0.10
_exptl_crystal_size_min 0.06
_refine_diff_density_max 0.348
_refine_diff_density_min -0.531
_refine_ls_extinction_method none
_refine_ls_goodness_of_fit_ref 1.058
_refine_ls_hydrogen_treatment mixed
_refine_ls_matrix_type full
_refine_ls_number_parameters 184
_refine_ls_number_reflns 3576
_refine_ls_number_restraints 2
_refine_ls_restrained_S_all 1.058
_refine_ls_R_factor_all 0.1132
_refine_ls_R_factor_gt 0.0638
_refine_ls_shift/su_max 0.000
_refine_ls_shift/su_mean 0.000
_refine_ls_structure_factor_coef Fsqd
_refine_ls_weighting_details 'calc w=1/[\s^2^(Fo^2^)+(0.0414P)^2^+5.2183P] where P=(Fo^2^+2Fc^2^)/3'
_refine_ls_weighting_scheme calc
_refine_ls_wR_factor_gt 0.1104
_refine_ls_wR_factor_ref 0.1253
_reflns_number_gt 2384
_reflns_number_total 3576
_reflns_threshold_expression I>2\s(I)
_cod_data_source_file pk2052.cif
_cod_data_source_block I
_cod_database_code 2216088
_cod_database_fobs_code 2216088

loop_
_symmetry_equiv_pos_as_xyz
'x, y, z'
'-x+1/2, -y+1/2, z'
'-x, y+1/2, -z+1/2'
'x+1/2, -y, -z+1/2'
'-x, -y, -z'
'x-1/2, y-1/2, -z'
'x, -y-1/2, z-1/2'
'-x-1/2, y, z-1/2'

loop_
_atom_site_type_symbol
_atom_site_label
_atom_site_fract_x
_atom_site_fract_y
_atom_site_fract_z
_atom_site_U_iso_or_equiv
_atom_site_adp_type
_atom_site_calc_flag
_atom_site_refinement_flags
_atom_site_occupancy
Co Co1 0.11826(4) 0.01219(3) 0.27376(3) 0.02166(15) Uani d . 1
S S1 0.38959(13) 0.14244(13) 0.44325(9) 0.0688(5) Uani d . 1
S S2 0.32324(12) -0.12349(10) 0.06501(8) 0.0517(4) Uani d . 1
N N1 0.0002(3) -0.0711(2) 0.32258(19) 0.0224(7) Uani d . 1
N N2 -0.2500 -0.2500 0.4099(3) 0.0350(13) Uani d SD 1
H H2N -0.2500 -0.2500 0.4619(12) 0.042 Uiso d SD 1
N N3 0.0200(3) 0.1031(2) 0.21497(18) 0.0213(7) Uani d . 1
N N4 -0.2500 0.2500 0.1100(3) 0.0286(11) Uani d SD 1
H H4N -0.2500 0.2500 0.0585(12) 0.034 Uiso d SD 1
N N5 0.2067(3) 0.0673(2) 0.3582(2) 0.0307(8) Uani d . 1
N N6 0.2040(3) -0.0515(2) 0.1925(2) 0.0289(8) Uani d . 1
C C1 -0.0077(4) -0.0918(3) 0.3989(2) 0.0333(10) Uani d . 1
H H1 0.0447 -0.0653 0.4338 0.040 Uiso calc R 1
C C2 -0.0899(4) -0.1506(3) 0.4279(2) 0.0370(12) Uani d . 1
H H2 -0.0923 -0.1629 0.4815 0.044 Uiso calc R 1
C C3 -0.1695(3) -0.1919(3) 0.3779(2) 0.0244(9) Uani d . 1
C C4 -0.1645(4) -0.1677(3) 0.3001(2) 0.0291(10) Uani d . 1
H H4 -0.2188 -0.1907 0.2646 0.035 Uiso calc R 1
C C5 -0.0789(4) -0.1094(3) 0.2748(2) 0.0298(9) Uani d . 1
H H5 -0.0758 -0.0957 0.2215 0.036 Uiso calc R 1
C C6 -0.0327(3) 0.1699(3) 0.2534(2) 0.0222(8) Uani d . 1
H H6 -0.0078 0.1827 0.3042 0.027 Uiso calc R 1
C C7 -0.1216(3) 0.2210(2) 0.2220(2) 0.0250(8) Uani d . 1
H H7 -0.1558 0.2668 0.2513 0.030 Uiso calc R 1
C C8 -0.1597(3) 0.2033(2) 0.1464(2) 0.0209(8) Uani d . 1
C C9 -0.1012(3) 0.1368(3) 0.1044(2) 0.0290(9) Uani d . 1
H H9 -0.1215 0.1250 0.0525 0.035 Uiso calc R 1
C C10 -0.0133(4) 0.0888(3) 0.1400(2) 0.0276(9) Uani d . 1
H H10 0.0248 0.0445 0.1112 0.033 Uiso calc R 1
C C11 0.2825(4) 0.0991(3) 0.3950(2) 0.0335(10) Uani d . 1
C C12 0.2527(4) -0.0810(3) 0.1386(2) 0.0266(9) Uani d . 1

loop_
_atom_site_aniso_label
_atom_site_aniso_U_11
_atom_site_aniso_U_22
_atom_site_aniso_U_33
_atom_site_aniso_U_12
_atom_site_aniso_U_13
_atom_site_aniso_U_23
Co1 0.0196(3) 0.0225(3) 0.0229(3) 0.0014(2) -0.0008(2) 0.0028(2)
S1 0.0426(8) 0.1086(13) 0.0550(9) -0.0084(9) -0.0107(7) -0.0464(9)
S2 0.0493(8) 0.0760(10) 0.0300(7) 0.0062(7) 0.0046(6) -0.0156(7)
N1 0.0203(16) 0.0222(17) 0.0247(18) 0.0004(13) -0.0033(14) 0.0042(14)
N2 0.052(3) 0.036(3) 0.017(2) -0.023(3) 0.000 0.000
N3 0.0194(16) 0.0207(16) 0.0239(18) 0.0029(13) 0.0009(13) 0.0017(14)
N4 0.030(3) 0.039(3) 0.017(2) 0.015(2) 0.000 0.000
N5 0.0284(19) 0.039(2) 0.0252(19) -0.0045(16) 0.0029(15) 0.0024(16)
N6 0.0259(19) 0.0292(19) 0.032(2) 0.0061(15) 0.0004(16) 0.0018(16)
C1 0.041(3) 0.036(3) 0.023(2) -0.014(2) -0.0052(19) -0.0010(19)
C2 0.049(3) 0.045(3) 0.017(2) -0.021(2) -0.0003(19) 0.0030(19)
C3 0.029(2) 0.021(2) 0.024(2) -0.0043(17) -0.0012(17) -0.0015(17)
C4 0.026(2) 0.030(2) 0.031(2) -0.0062(18) -0.0109(18) 0.0061(19)
C5 0.032(2) 0.038(2) 0.019(2) -0.0061(18) -0.0036(18) 0.0115(19)
C6 0.0190(19) 0.029(2) 0.0185(19) -0.0017(16) -0.0017(15) -0.0005(16)
C7 0.0249(19) 0.0211(18) 0.029(2) 0.0047(17) 0.0031(19) -0.0037(17)
C8 0.0181(18) 0.022(2) 0.022(2) 0.0018(15) 0.0025(15) 0.0017(16)
C9 0.031(2) 0.039(2) 0.018(2) 0.0145(19) 0.0007(17) 0.0001(17)
C10 0.029(2) 0.029(2) 0.024(2) 0.0078(18) 0.0016(17) -0.0040(18)
C11 0.032(2) 0.045(3) 0.024(2) 0.000(2) 0.0040(19) -0.008(2)
C12 0.023(2) 0.028(2) 0.030(2) -0.0010(18) -0.0059(18) 0.0064(18)

loop_
_atom_type_symbol
_atom_type_description
_atom_type_scat_dispersion_real
_atom_type_scat_dispersion_imag
_atom_type_scat_source
C C 0.0033 0.0016 'International Tables Vol C Tables 4.2.6.8 and 6.1.1.4'
H H 0.0000 0.0000 'International Tables Vol C Tables 4.2.6.8 and 6.1.1.4'
N N 0.0061 0.0033 'International Tables Vol C Tables 4.2.6.8 and 6.1.1.4'
S S 0.1246 0.1234 'International Tables Vol C Tables 4.2.6.8 and 6.1.1.4'
Co Co 0.3494 0.9721 'International Tables Vol C Tables 4.2.6.8 and 6.1.1.4'

loop_
_geom_angle_atom_site_label_1
_geom_angle_atom_site_label_2
_geom_angle_atom_site_label_3
_geom_angle_site_symmetry_1
_geom_angle_site_symmetry_3
_geom_angle
N5 Co1 N6 . . 118.24(14)
N5 Co1 N1 . . 107.65(14)
N6 Co1 N1 . . 109.26(14)
N5 Co1 N3 . . 111.84(14)
N6 Co1 N3 . . 104.70(14)
N1 Co1 N3 . . 104.29(13)
C1 N1 C5 . . 116.5(3)
C1 N1 Co1 . . 126.1(3)
C5 N1 Co1 . . 117.5(3)
C3 N2 C3 2_445 . 133.3(5)
C3 N2 H2N 2_445 . 113.4(2)
C3 N2 H2N . . 113.4(2)
C6 N3 C10 . . 117.1(3)
C6 N3 Co1 . . 120.4(3)
C10 N3 Co1 . . 121.2(3)
C8 N4 C8 . 2_455 127.0(5)
C8 N4 H4N . . 116.5(2)
C8 N4 H4N 2_455 . 116.5(2)
C11 N5 Co1 . . 162.7(3)
C12 N6 Co1 . . 172.1(3)
N1 C1 C2 . . 122.8(4)
N1 C1 H1 . . 118.6
C2 C1 H1 . . 118.6
C1 C2 C3 . . 120.4(4)
C1 C2 H2 . . 119.8
C3 C2 H2 . . 119.8
C4 C3 N2 . . 125.1(4)
C4 C3 C2 . . 116.7(4)
N2 C3 C2 . . 118.1(4)
C3 C4 C5 . . 119.8(4)
C3 C4 H4 . . 120.1
C5 C4 H4 . . 120.1
N1 C5 C4 . . 123.7(4)
N1 C5 H5 . . 118.1
C4 C5 H5 . . 118.1
N3 C6 C7 . . 123.7(4)
N3 C6 H6 . . 118.2
C7 C6 H6 . . 118.2
C6 C7 C8 . . 119.1(3)
C6 C7 H7 . . 120.4
C8 C7 H7 . . 120.4
C7 C8 N4 . . 123.5(4)
C7 C8 C9 . . 117.6(3)
N4 C8 C9 . . 118.9(4)
C10 C9 C8 . . 119.6(4)
C10 C9 H9 . . 120.2
C8 C9 H9 . . 120.2
N3 C10 C9 . . 122.8(4)
N3 C10 H10 . . 118.6
C9 C10 H10 . . 118.6
N5 C11 S1 . . 178.2(4)
N6 C12 S2 . . 178.3(4)

loop_
_geom_bond_atom_site_label_1
_geom_bond_atom_site_label_2
_geom_bond_site_symmetry_2
_geom_bond_distance
Co1 N5 . 1.937(4)
Co1 N6 . 1.942(4)
Co1 N1 . 2.010(3)
Co1 N3 . 2.022(3)
S1 C11 . 1.606(5)
S2 C12 . 1.617(4)
N1 C1 . 1.337(5)
N1 C5 . 1.342(5)
N2 C3 2_445 1.374(4)
N2 C3 . 1.374(4)
N2 H2N . 0.88(2)
N3 C6 . 1.333(5)
N3 C10 . 1.348(5)
N4 C8 . 1.388(4)
N4 C8 2_455 1.388(4)
N4 H4N . 0.876(19)
N5 C11 . 1.167(5)
N6 C12 . 1.157(5)
C1 C2 . 1.375(6)
C1 H1 . 0.9300
C2 C3 . 1.388(5)
C2 H2 . 0.9300
C3 C4 . 1.373(6)
C4 C5 . 1.375(5)
C4 H4 . 0.9300
C5 H5 . 0.9300
C6 C7 . 1.375(5)
C6 H6 . 0.9300
C7 C8 . 1.383(5)
C7 H7 . 0.9300
C8 C9 . 1.391(5)
C9 C10 . 1.371(5)
C9 H9 . 0.9300
C10 H10 . 0.9300

loop_
_geom_hbond_atom_site_label_D
_geom_hbond_atom_site_label_H
_geom_hbond_atom_site_label_A
_geom_hbond_site_symmetry_A
_geom_hbond_distance_DH
_geom_hbond_distance_HA
_geom_hbond_distance_DA
_geom_hbond_angle_DHA
N2 H2N S1 5_556 0.88(2) 2.775(12) 3.367(4) 125.6(3)
N2 H2N S1 6_556 0.88(2) 2.775(12) 3.367(4) 125.6(3)
N4 H4N S2 5 0.876(19) 2.943(15) 3.621(4) 135.6(3)
N4 H4N S2 6_565 0.876(19) 2.943(15) 3.621(4) 135.6(3)

loop_
_geom_torsion_atom_site_label_1
_geom_torsion_atom_site_label_2
_geom_torsion_atom_site_label_3
_geom_torsion_atom_site_label_4
_geom_torsion_site_symmetry_1
_geom_torsion
N5 Co1 N1 C1 . -6.3(4)
N6 Co1 N1 C1 . 123.3(4)
N3 Co1 N1 C1 . -125.2(4)
N5 Co1 N1 C5 . 173.2(3)
N6 Co1 N1 C5 . -57.3(3)
N3 Co1 N1 C5 . 54.2(3)
N5 Co1 N3 C6 . -37.7(3)
N6 Co1 N3 C6 . -166.9(3)
N1 Co1 N3 C6 . 78.4(3)
N5 Co1 N3 C10 . 155.5(3)
N6 Co1 N3 C10 . 26.3(3)
N1 Co1 N3 C10 . -88.4(3)
N6 Co1 N5 C11 . 21.6(13)
N1 Co1 N5 C11 . 145.9(12)
N3 Co1 N5 C11 . -100.1(12)
C5 N1 C1 C2 . 1.5(6)
Co1 N1 C1 C2 . -179.0(3)
N1 C1 C2 C3 . 0.2(7)
C3 N2 C3 C4 2_445 11.4(3)
C3 N2 C3 C2 2_445 -171.7(4)
C1 C2 C3 C4 . -2.8(7)
C1 C2 C3 N2 . -179.9(4)
N2 C3 C4 C5 . -179.4(3)
C2 C3 C4 C5 . 3.8(6)
C1 N1 C5 C4 . -0.6(6)
Co1 N1 C5 C4 . 179.9(3)
C3 C4 C5 N1 . -2.2(7)
C10 N3 C6 C7 . 3.3(5)
Co1 N3 C6 C7 . -164.0(3)
N3 C6 C7 C8 . -0.2(6)
C6 C7 C8 N4 . 178.9(3)
C6 C7 C8 C9 . -3.0(6)
C8 N4 C8 C7 2_455 -23.5(3)
C8 N4 C8 C9 2_455 158.4(4)
C7 C8 C9 C10 . 3.2(6)
N4 C8 C9 C10 . -178.7(3)
C6 N3 C10 C9 . -3.1(6)
Co1 N3 C10 C9 . 164.1(3)
C8 C9 C10 N3 . -0.1(6)
